data_1564240
loop_
_publ_author_name
'Yang, Yang'
'Zhu, Bo'
'Zhu, Lei'
'Jiang, Ying'
'Guo, Chun-Ling'
'Gu, Jing'
'ouyang, qin'
'Du, Wei'
'Chen, Ying-Chun'

_publ_section_title
;
 Combining palladium and ammonium halide catalysts for
 Morita&#x2212;Baylis&#x2212;Hillman carbonates of methyl vinyl ketone:
 From 1,4-carbodipoles to ion pairs
;
_journal_name_full 'Chemical Science'
_journal_paper_doi 10.1039/D1SC03517G
_journal_year 2021
_chemical_absolute_configuration ad
_chemical_formula_moiety 'C33 H31 N O6'
_chemical_formula_sum 'C33 H31 N O6'
_chemical_formula_weight 537.59
_space_group_crystal_system orthorhombic
_space_group_IT_number 19
_space_group_name_Hall 'P 2ac 2ab'
_space_group_name_H-M_alt 'P 21 21 21'
_atom_sites_solution_hydrogens geom
_atom_sites_solution_primary direct
_audit_creation_date 2020-04-24
_audit_creation_method
;
Olex2 1.2
(compiled 2016.02.19 svn.r3266 for OlexSys, GUI svn.r5155)
;
_audit_update_record
;
2021-03-26 deposited with the CCDC.	2021-07-22 downloaded from the CCDC.
;
_cell_angle_alpha 90
_cell_angle_beta 90
_cell_angle_gamma 90
_cell_formula_units_Z 4
_cell_length_a 17.1259(4)
_cell_length_b 16.6316(3)
_cell_length_c 9.8931(2)
_cell_measurement_reflns_used 6185
_cell_measurement_temperature 296.2(4)
_cell_measurement_theta_max 71.2630
_cell_measurement_theta_min 4.4660
_cell_volume 2817.86(10)
_computing_cell_refinement 'CrysAlisPro 1.171.39.46e (Rigaku OD, 2018)'
_computing_data_collection 'CrysAlisPro 1.171.39.46e (Rigaku OD, 2018)'
_computing_data_reduction 'CrysAlisPro 1.171.39.46e (Rigaku OD, 2018)'
_computing_molecular_graphics 'Olex2 (Dolomanov et al., 2009)'
_computing_publication_material 'Olex2 (Dolomanov et al., 2009)'
_computing_structure_refinement 'ShelXL (Sheldrick, 2015)'
_computing_structure_solution 'ShelXT (Sheldrick, 2015)'
_diffrn_ambient_environment air
_diffrn_ambient_temperature 296.2(4)
_diffrn_detector 'CCD plate'
_diffrn_detector_area_resol_mean 15.9595
_diffrn_detector_type EosS2
_diffrn_measured_fraction_theta_full 0.995
_diffrn_measured_fraction_theta_max 0.992
_diffrn_measurement_details
;
List of Runs (angles in degrees, time in seconds):

  # Type    Start    End  Width  t~exp~   \w     \q     \k     \f   Frames
#--------------------------------------------------------------------------
  1  \w   -103.00 -16.00   1.00    3.66    --  -34.98 -57.00-150.00   87
  2  \w     16.00 103.00   1.00    3.66    --   34.98  57.00 -60.00   87
  3  \w     13.00 106.00   1.00    3.66    --   34.98  38.00  90.00   93
  4  \w     23.00  90.00   1.00    3.66    --   34.98-125.00-150.00   67
  5  \w      1.00  75.00   1.00    3.66    --   34.98 -99.00  60.00   74
  6  \w    -33.00  53.00   1.00    3.66    --   34.98 -57.00 -60.00   86
  7  \w     35.00 152.00   1.00   14.66    --  106.90 -15.00 150.00  117
  8  \w     87.00 175.00   1.00   14.66    --  106.90  61.00-180.00   88
  9  \w    100.00 178.00   1.00   14.66    --  106.90 111.00  60.00   78
 10  \w     37.00 110.00   1.00   14.66    --  106.90 -94.00-180.00   73
 11  \w     37.00 110.00   1.00   14.66    --  106.90 -94.00-150.00   73
 12  \w    100.00 178.00   1.00   14.66    --  106.90 111.00 150.00   78
 13  \w     39.00 127.00   1.00   14.66    --  106.90 -61.00 150.00   88
 14  \w     87.00 177.00   1.00   14.66    --  106.90  45.00 -60.00   90
 15  \w    -36.00  42.00   1.00    3.66    --   34.98 -38.00 150.00   78
;
_diffrn_measurement_device 'four-circle diffractometer'
_diffrn_measurement_device_type 'New Gemini, Dual, Cu at home/near, EosS2'
_diffrn_measurement_method '\w scans'
_diffrn_orient_matrix_type 'CrysAlisPro convention (1999,Acta A55,543-557)'
_diffrn_orient_matrix_UB_11 0.0877520000
_diffrn_orient_matrix_UB_12 -0.0157110000
_diffrn_orient_matrix_UB_13 0.0217660000
_diffrn_orient_matrix_UB_21 0.0097377000
_diffrn_orient_matrix_UB_22 -0.0170038000
_diffrn_orient_matrix_UB_23 -0.1521418000
_diffrn_orient_matrix_UB_31 0.0172404000
_diffrn_orient_matrix_UB_32 0.0896858000
_diffrn_orient_matrix_UB_33 -0.0250625000
_diffrn_radiation_monochromator graphite
_diffrn_radiation_probe x-ray
_diffrn_radiation_type CuK\a
_diffrn_radiation_wavelength 1.54184
_diffrn_reflns_av_R_equivalents 0.0539
_diffrn_reflns_av_unetI/netI 0.0397
_diffrn_reflns_Laue_measured_fraction_full 0.995
_diffrn_reflns_Laue_measured_fraction_max 0.992
_diffrn_reflns_limit_h_max 20
_diffrn_reflns_limit_h_min -20
_diffrn_reflns_limit_k_max 20
_diffrn_reflns_limit_k_min -15
_diffrn_reflns_limit_l_max 12
_diffrn_reflns_limit_l_min -11
_diffrn_reflns_number 15409
_diffrn_reflns_point_group_measured_fraction_full 0.996
_diffrn_reflns_point_group_measured_fraction_max 0.983
_diffrn_reflns_theta_full 67.684
_diffrn_reflns_theta_max 71.406
_diffrn_reflns_theta_min 3.705
_diffrn_source 'fine-focus sealed X-ray tube'
_diffrn_source_type 'Enhance (Cu) X-ray Source'
_exptl_absorpt_coefficient_mu 0.707
_exptl_absorpt_correction_T_max 1.00000
_exptl_absorpt_correction_T_min 0.71568
_exptl_absorpt_correction_type multi-scan
_exptl_absorpt_process_details
;
CrysAlisPro 1.171.39.46e (Rigaku Oxford Diffraction, 2018)
Empirical absorption correction using spherical harmonics,
 implemented in SCALE3 ABSPACK scaling algorithm.
;
_exptl_crystal_colour 'clear light colourless'
_exptl_crystal_colour_lustre clear
_exptl_crystal_colour_modifier light
_exptl_crystal_colour_primary colourless
_exptl_crystal_density_diffrn 1.267
_exptl_crystal_description plate
_exptl_crystal_F_000 1136
_exptl_crystal_size_max 0.45
_exptl_crystal_size_mid 0.15
_exptl_crystal_size_min 0.15
_refine_diff_density_max 0.387
_refine_diff_density_min -0.376
_refine_diff_density_rms 0.090
_refine_ls_abs_structure_details
;
 Flack x determined using 1726 quotients [(I+)-(I-)]/[(I+)+(I-)]
 (Parsons, Flack and Wagner, Acta Cryst. B69 (2013) 249-259).
;
_refine_ls_abs_structure_Flack 0.05(18)
_refine_ls_extinction_method none
_refine_ls_goodness_of_fit_ref 1.061
_refine_ls_hydrogen_treatment constr
_refine_ls_matrix_type full
_refine_ls_number_parameters 365
_refine_ls_number_reflns 5384
_refine_ls_number_restraints 0
_refine_ls_restrained_S_all 1.061
_refine_ls_R_factor_all 0.1356
_refine_ls_R_factor_gt 0.1316
_refine_ls_shift/su_max 0.000
_refine_ls_shift/su_mean 0.000
_refine_ls_structure_factor_coef Fsqd
_refine_ls_weighting_details 'w=1/[\s^2^(Fo^2^)+(0.0897P)^2^+13.1691P] where P=(Fo^2^+2Fc^2^)/3'
_refine_ls_weighting_scheme calc
_refine_ls_wR_factor_gt 0.3236
_refine_ls_wR_factor_ref 0.3259
_reflns_Friedel_coverage 0.756
_reflns_Friedel_fraction_full 0.997
_reflns_Friedel_fraction_max 0.972
_reflns_number_gt 5076
_reflns_number_total 5384
_reflns_threshold_expression 'I > 2\s(I)'
_cod_data_source_file d1sc03517g2.cif
_cod_data_source_block 6g
_cod_database_code 1564240
_shelx_space_group_comment
;
The symmetry employed for this shelxl refinement is uniquely defined
by the following loop, which should always be used as a source of
symmetry information in preference to the above space-group names.
They are only intended as comments.
;
_reflns_odcompleteness_completeness 99.93
_reflns_odcompleteness_iscentric 1
_reflns_odcompleteness_theta 66.97
_olex2_refinement_description
;
1. Fixed Uiso
 At 1.2 times of:
  All C(H) groups, All C(H,H) groups
 At 1.5 times of:
  All C(H,H,H) groups
2.a Ternary CH refined with riding coordinates:
 C00B(H00B), C00H(H00H)
2.b Secondary CH2 refined with riding coordinates:
 C00O(H00A,H00E)
2.c Aromatic/amide H refined with riding coordinates:
 C00C(H00C), C00D(H00D), C00F(H00F), C00L(H00L), C00P(H00P), C00S(H00S),
 C00T(H00T), C00U(H00U), C00W(H00W), C00Y(H00Y), C00Z(H00Z), C013(H013),
 C014(H014)
2.d X=CH2 refined with riding coordinates:
 C00X(H00K,H00M)
2.e Idealised Me refined as rotating group:
 C00V(H00G,H00I,H00J), C010(H01A,H01B,H01C), C011(H01D,H01E,H01F), C012(H01G,
 H01H,H01I)
;
_shelx_shelxl_version_number 2014/7
_olex2_date_sample_data_collection 2020-04-23
_olex2_submission_special_instructions 'No special instructions were received'
_oxdiff_exptl_absorpt_empirical_details
;
Empirical correction (ABSPACK) includes:
- Absorption correction using spherical harmonics
- Frame scaling
- Detector area scaling
;
_oxdiff_exptl_absorpt_empirical_full_max 1.498
_oxdiff_exptl_absorpt_empirical_full_min 0.763

loop_
_space_group_symop_operation_xyz
'x, y, z'
'-x+1/2, -y, z+1/2'
'-x, y+1/2, -z+1/2'
'x+1/2, -y+1/2, -z'

loop_
_atom_site_label
_atom_site_type_symbol
_atom_site_fract_x
_atom_site_fract_y
_atom_site_fract_z
_atom_site_U_iso_or_equiv
_atom_site_adp_type
_atom_site_occupancy
_atom_site_site_symmetry_order
_atom_site_calc_flag
_atom_site_refinement_flags_posn
_atom_site_refinement_flags_adp
_atom_site_refinement_flags_occupancy
_atom_site_disorder_assembly
_atom_site_disorder_group
O001 O -0.3712(5) -0.7170(4) -0.5425(9) 0.067(2) Uani 1 1 d . . . . .
O002 O -0.3706(6) -0.5610(5) -0.5683(10) 0.077(3) Uani 1 1 d . . . . .
O003 O -0.5488(5) -0.5609(4) -0.5013(11) 0.078(3) Uani 1 1 d . . . . .
N004 N -0.4019(5) -0.6335(4) -0.3709(8) 0.0457(19) Uani 1 1 d . . . . .
O005 O -0.5053(6) -0.6771(5) 0.0760(9) 0.077(3) Uani 1 1 d . . . . .
O006 O -0.4011(7) -0.7681(5) -0.3393(10) 0.086(3) Uani 1 1 d . . . . .
C007 C -0.3920(7) -0.7142(6) -0.4176(15) 0.062(3) Uani 1 1 d . . . . .
O008 O -0.3579(7) -0.3186(7) -0.6591(12) 0.105(4) Uani 1 1 d . . . . .
C009 C -0.4351(6) -0.6121(6) -0.2475(15) 0.061(3) Uani 1 1 d . . . . .
C00A C -0.4207(6) -0.4922(6) -0.3681(14) 0.056(3) Uani 1 1 d . . . . .
C00B C -0.4842(6) -0.4403(6) -0.4359(12) 0.055(3) Uani 1 1 d . . . . .
H00B H -0.4999 -0.3982 -0.3723 0.066 Uiso 1 1 calc R . . . .
C00C C -0.4843(7) -0.4977(6) -0.1315(15) 0.067(3) Uani 1 1 d . . . . .
H00C H -0.4951 -0.4429 -0.1297 0.080 Uiso 1 1 calc R . . . .
C00D C -0.4535(6) -0.6594(6) -0.1431(10) 0.050(2) Uani 1 1 d . . . . .
H00D H -0.4438 -0.7144 -0.1471 0.060 Uiso 1 1 calc R . . . .
C00E C -0.4488(6) -0.5296(6) -0.2441(15) 0.063(3) Uani 1 1 d . . . . .
C00F C -0.5045(7) -0.5439(7) -0.0211(13) 0.062(3) Uani 1 1 d . . . . .
H00F H -0.5286 -0.5213 0.0541 0.075 Uiso 1 1 calc R . . . .
C00G C -0.4877(6) -0.6252(6) -0.0262(11) 0.055(2) Uani 1 1 d . . . . .
C00H C -0.3453(6) -0.4389(6) -0.3466(13) 0.056(3) Uani 1 1 d . . . . .
H00H H -0.3038 -0.4762 -0.3196 0.068 Uiso 1 1 calc R . . . .
C00I C -0.3172(7) -0.3993(6) -0.4758(15) 0.065(3) Uani 1 1 d . . . . .
C00J C -0.3594(7) -0.7954(6) -0.6106(14) 0.064(3) Uani 1 1 d . . . . .
C00K C -0.5561(7) -0.4902(6) -0.4710(14) 0.061(3) Uani 1 1 d . . . . .
C00L C -0.3893(7) -0.3047(6) -0.2501(16) 0.069(3) Uani 1 1 d . . . . .
H00L H -0.4072 -0.2894 -0.3351 0.083 Uiso 1 1 calc R . . . .
C00M C -0.3959(6) -0.5633(6) -0.4593(13) 0.055(3) Uani 1 1 d . . . . .
C00N C -0.3540(6) -0.3793(6) -0.2300(13) 0.059(3) Uani 1 1 d . . . . .
C00O C -0.4593(8) -0.3991(7) -0.5723(14) 0.069(3) Uani 1 1 d . . . . .
H00A H -0.4654 -0.4376 -0.6452 0.083 Uiso 1 1 calc R . . . .
H00E H -0.4943 -0.3546 -0.5902 0.083 Uiso 1 1 calc R . . . .
C00P C -0.6907(7) -0.4824(7) -0.5674(14) 0.067(3) Uani 1 1 d . . . . .
H00P H -0.6779 -0.5272 -0.6192 0.080 Uiso 1 1 calc R . . . .
C00Q C -0.6353(6) -0.4499(6) -0.4746(13) 0.059(3) Uani 1 1 d . . . . .
C00R C -0.3754(8) -0.3679(7) -0.5730(15) 0.074(4) Uani 1 1 d . . . . .
C00S C -0.6543(7) -0.3852(7) -0.4035(15) 0.069(3) Uani 1 1 d . . . . .
H00S H -0.6173 -0.3616 -0.3472 0.083 Uiso 1 1 calc R . . . .
C00T C -0.7282(8) -0.3522(9) -0.4117(14) 0.074(3) Uani 1 1 d . . . . .
H00T H -0.7414 -0.3086 -0.3576 0.089 Uiso 1 1 calc R . . . .
C00U C -0.3970(8) -0.2539(8) -0.140(2) 0.088(5) Uani 1 1 d . . . . .
H00U H -0.4177 -0.2029 -0.1529 0.106 Uiso 1 1 calc R . . . .
C00V C -0.2978(9) -0.8450(8) -0.5390(14) 0.081(4) Uani 1 1 d . . . . .
H00G H -0.2493 -0.8161 -0.5382 0.121 Uiso 1 1 calc GR . . . .
H00I H -0.2910 -0.8951 -0.5857 0.121 Uiso 1 1 calc GR . . . .
H00J H -0.3141 -0.8553 -0.4478 0.121 Uiso 1 1 calc GR . . . .
C00W C -0.3258(9) -0.3996(9) -0.1034(17) 0.087(5) Uani 1 1 d . . . . .
H00W H -0.2994 -0.4479 -0.0907 0.104 Uiso 1 1 calc R . . . .
C00X C -0.2431(8) -0.3898(9) -0.5014(17) 0.086(4) Uani 1 1 d . . . . .
H00K H -0.2274 -0.3636 -0.5798 0.103 Uiso 1 1 calc R . . . .
H00M H -0.2059 -0.4092 -0.4411 0.103 Uiso 1 1 calc R . . . .
C00Y C -0.7628(8) -0.4476(9) -0.5802(16) 0.077(4) Uani 1 1 d . . . . .
H00Y H -0.7985 -0.4670 -0.6430 0.092 Uiso 1 1 calc R . . . .
C00Z C -0.7816(8) -0.3834(10) -0.4986(19) 0.091(5) Uani 1 1 d . . . . .
H00Z H -0.8313 -0.3612 -0.5031 0.109 Uiso 1 1 calc R . . . .
C010 C -0.3309(9) -0.7698(7) -0.7452(14) 0.078(4) Uani 1 1 d . . . . .
H01A H -0.3745 -0.7541 -0.8003 0.117 Uiso 1 1 calc GR . . . .
H01B H -0.3039 -0.8136 -0.7876 0.117 Uiso 1 1 calc GR . . . .
H01C H -0.2960 -0.7250 -0.7350 0.117 Uiso 1 1 calc GR . . . .
C011 C -0.4355(9) -0.8398(8) -0.6169(15) 0.083(4) Uani 1 1 d . . . . .
H01D H -0.4538 -0.8501 -0.5268 0.124 Uiso 1 1 calc GR . . . .
H01E H -0.4282 -0.8898 -0.6635 0.124 Uiso 1 1 calc GR . . . .
H01F H -0.4733 -0.8078 -0.6644 0.124 Uiso 1 1 calc GR . . . .
C012 C -0.5280(10) -0.6456(10) 0.2019(15) 0.096(5) Uani 1 1 d . . . . .
H01G H -0.5688 -0.6068 0.1888 0.143 Uiso 1 1 calc GR . . . .
H01H H -0.4840 -0.6202 0.2442 0.143 Uiso 1 1 calc GR . . . .
H01I H -0.5467 -0.6884 0.2585 0.143 Uiso 1 1 calc GR . . . .
C013 C -0.3374(10) -0.3472(13) 0.0056(15) 0.101(6) Uani 1 1 d . . . . .
H013 H -0.3188 -0.3616 0.0906 0.121 Uiso 1 1 calc R . . . .
C014 C -0.3748(10) -0.2764(12) -0.0093(14) 0.093(5) Uani 1 1 d . . . . .
H014 H -0.3854 -0.2437 0.0647 0.112 Uiso 1 1 calc R . . . .

loop_
_atom_site_aniso_label
_atom_site_aniso_U_11
_atom_site_aniso_U_22
_atom_site_aniso_U_33
_atom_site_aniso_U_23
_atom_site_aniso_U_13
_atom_site_aniso_U_12
O001 0.080(5) 0.037(4) 0.084(6) 0.011(4) 0.032(5) 0.001(4)
O002 0.094(6) 0.047(4) 0.089(7) 0.005(4) 0.021(5) 0.003(4)
O003 0.074(5) 0.042(4) 0.118(8) -0.015(5) -0.001(5) 0.001(4)
N004 0.062(5) 0.032(4) 0.044(4) -0.010(3) 0.016(4) 0.001(3)
O005 0.117(7) 0.060(5) 0.053(5) 0.005(4) 0.021(5) 0.001(5)
O006 0.145(9) 0.037(4) 0.075(6) 0.010(4) 0.024(6) 0.010(5)
C007 0.055(6) 0.035(5) 0.096(9) -0.004(6) 0.021(6) 0.001(4)
O008 0.110(8) 0.109(8) 0.095(8) 0.028(7) 0.014(7) -0.037(7)
C009 0.044(5) 0.035(5) 0.105(10) -0.004(6) 0.005(6) -0.001(4)
C00A 0.046(5) 0.032(4) 0.090(8) -0.016(5) 0.016(5) -0.002(4)
C00B 0.062(6) 0.032(4) 0.072(7) 0.005(5) 0.001(5) 0.000(4)
C00C 0.061(7) 0.035(5) 0.104(10) -0.005(6) 0.016(7) -0.003(5)
C00D 0.065(6) 0.041(5) 0.045(5) -0.007(4) -0.001(5) -0.002(4)
C00E 0.042(5) 0.035(5) 0.112(10) 0.005(6) 0.013(6) -0.003(4)
C00F 0.064(7) 0.052(6) 0.071(7) -0.008(6) 0.013(6) -0.006(5)
C00G 0.058(6) 0.054(6) 0.051(6) 0.008(5) 0.006(5) -0.010(5)
C00H 0.052(6) 0.044(5) 0.074(7) 0.002(5) 0.016(5) 0.004(4)
C00I 0.066(7) 0.045(6) 0.086(9) -0.020(6) 0.024(7) -0.010(5)
C00J 0.068(7) 0.038(5) 0.085(9) 0.011(5) 0.021(6) 0.005(5)
C00K 0.059(6) 0.038(5) 0.085(8) 0.015(5) 0.004(6) -0.002(4)
C00L 0.053(6) 0.047(6) 0.107(10) -0.016(7) -0.002(7) 0.000(5)
C00M 0.054(6) 0.043(5) 0.069(7) -0.012(5) 0.005(5) 0.000(5)
C00N 0.059(6) 0.042(5) 0.077(8) 0.006(5) 0.037(6) -0.003(5)
C00O 0.077(8) 0.052(6) 0.078(9) -0.006(6) 0.025(7) 0.000(6)
C00P 0.070(7) 0.056(6) 0.075(8) -0.008(6) -0.008(6) -0.013(5)
C00Q 0.053(6) 0.045(5) 0.080(8) 0.001(6) 0.006(6) -0.007(5)
C00R 0.081(9) 0.050(6) 0.091(9) 0.005(7) 0.015(8) -0.009(6)
C00S 0.069(7) 0.052(6) 0.087(9) -0.001(6) 0.016(7) 0.002(6)
C00T 0.083(9) 0.079(9) 0.059(7) -0.010(7) 0.020(7) 0.008(7)
C00U 0.069(8) 0.059(7) 0.137(15) -0.025(9) 0.049(9) -0.004(6)
C00V 0.097(10) 0.074(8) 0.070(8) -0.004(7) 0.020(7) 0.032(7)
C00W 0.078(9) 0.086(10) 0.097(12) 0.037(9) -0.005(8) -0.010(7)
C00X 0.075(9) 0.086(9) 0.097(11) -0.016(9) 0.035(8) -0.009(7)
C00Y 0.062(7) 0.086(9) 0.083(9) 0.028(8) -0.010(7) -0.013(7)
C00Z 0.056(7) 0.090(10) 0.127(14) 0.037(11) 0.006(8) 0.009(7)
C010 0.109(10) 0.058(6) 0.068(8) 0.007(6) 0.052(8) -0.005(7)
C011 0.101(10) 0.064(7) 0.083(10) -0.014(7) 0.035(8) -0.022(7)
C012 0.113(12) 0.093(11) 0.081(10) -0.010(9) 0.023(9) -0.001(10)
C013 0.105(12) 0.148(17) 0.051(8) -0.017(10) 0.013(8) -0.030(12)
C014 0.110(12) 0.125(14) 0.044(7) -0.029(8) 0.031(8) -0.011(11)

loop_
_atom_type_symbol
_atom_type_description
_atom_type_scat_dispersion_real
_atom_type_scat_dispersion_imag
_atom_type_scat_source
C C 0.0181 0.0091 'International Tables Vol C Tables 4.2.6.8 and 6.1.1.4'
H H 0.0000 0.0000 'International Tables Vol C Tables 4.2.6.8 and 6.1.1.4'
N N 0.0311 0.0180 'International Tables Vol C Tables 4.2.6.8 and 6.1.1.4'
O O 0.0492 0.0322 'International Tables Vol C Tables 4.2.6.8 and 6.1.1.4'

loop_
_geom_angle_atom_site_label_1
_geom_angle_atom_site_label_2
_geom_angle_atom_site_label_3
_geom_angle
_geom_angle_site_symmetry_1
_geom_angle_site_symmetry_3
_geom_angle_publ_flag
C007 O001 C00J 120.5(9) . . ?
C007 N004 C00M 123.2(9) . . ?
C009 N004 C007 124.9(9) . . ?
C009 N004 C00M 110.4(8) . . ?
C00G O005 C012 118.8(10) . . ?
O001 C007 N004 112.2(10) . . ?
O006 C007 O001 129.2(11) . . ?
O006 C007 N004 118.6(12) . . ?
N004 C009 C00E 110.0(11) . . ?
C00D C009 N004 128.5(9) . . ?
C00D C009 C00E 121.5(12) . . ?
C00B C00A C00H 108.7(8) . . ?
C00B C00A C00M 111.6(10) . . ?
C00E C00A C00B 111.9(9) . . ?
C00E C00A C00H 113.2(11) . . ?
C00E C00A C00M 104.8(9) . . ?
C00M C00A C00H 106.4(8) . . ?
C00A C00B H00B 108.3 . . ?
C00A C00B C00O 115.2(10) . . ?
C00K C00B C00A 111.3(8) . . ?
C00K C00B H00B 108.3 . . ?
C00K C00B C00O 105.1(10) . . ?
C00O C00B H00B 108.3 . . ?
C00E C00C H00C 118.7 . . ?
C00E C00C C00F 122.5(10) . . ?
C00F C00C H00C 118.7 . . ?
C009 C00D H00D 120.3 . . ?
C009 C00D C00G 119.4(9) . . ?
C00G C00D H00D 120.3 . . ?
C009 C00E C00A 110.1(11) . . ?
C00C C00E C009 118.3(12) . . ?
C00C C00E C00A 131.6(9) . . ?
C00C C00F H00F 121.2 . . ?
C00C C00F C00G 117.6(11) . . ?
C00G C00F H00F 121.2 . . ?
O005 C00G C00D 116.2(9) . . ?
O005 C00G C00F 123.1(10) . . ?
C00F C00G C00D 120.6(10) . . ?
C00A C00H H00H 106.0 . . ?
C00I C00H C00A 112.9(11) . . ?
C00I C00H H00H 106.0 . . ?
C00I C00H C00N 112.6(8) . . ?
C00N C00H C00A 112.7(8) . . ?
C00N C00H H00H 106.0 . . ?
C00R C00I C00H 119.2(10) . . ?
C00X C00I C00H 121.6(14) . . ?
C00X C00I C00R 119.1(14) . . ?
O001 C00J C00V 111.2(11) . . ?
O001 C00J C011 109.5(10) . . ?
C010 C00J O001 101.6(8) . . ?
C010 C00J C00V 110.4(11) . . ?
C010 C00J C011 113.0(13) . . ?
C011 C00J C00V 110.9(11) . . ?
O003 C00K C00B 119.8(10) . . ?
O003 C00K C00Q 120.9(10) . . ?
C00Q C00K C00B 119.2(9) . . ?
C00N C00L H00L 121.0 . . ?
C00U C00L H00L 121.0 . . ?
C00U C00L C00N 118.0(14) . . ?
O002 C00M N004 127.4(10) . . ?
O002 C00M C00A 128.2(11) . . ?
N004 C00M C00A 104.0(9) . . ?
C00L C00N C00H 120.8(12) . . ?
C00W C00N C00H 119.4(11) . . ?
C00W C00N C00L 119.8(13) . . ?
C00B C00O H00A 108.7 . . ?
C00B C00O H00E 108.7 . . ?
H00A C00O H00E 107.6 . . ?
C00R C00O C00B 114.0(11) . . ?
C00R C00O H00A 108.7 . . ?
C00R C00O H00E 108.7 . . ?
C00Q C00P H00P 120.0 . . ?
C00Y C00P H00P 120.0 . . ?
C00Y C00P C00Q 119.9(13) . . ?
C00P C00Q C00K 116.4(10) . . ?
C00S C00Q C00K 124.5(12) . . ?
C00S C00Q C00P 119.0(11) . . ?
O008 C00R C00I 121.7(12) . . ?
O008 C00R C00O 117.5(14) . . ?
C00I C00R C00O 120.7(11) . . ?
C00Q C00S H00S 119.5 . . ?
C00Q C00S C00T 121.0(13) . . ?
C00T C00S H00S 119.5 . . ?
C00S C00T H00T 119.9 . . ?
C00Z C00T C00S 120.2(13) . . ?
C00Z C00T H00T 119.9 . . ?
C00L C00U H00U 118.7 . . ?
C00L C00U C014 122.7(14) . . ?
C014 C00U H00U 118.7 . . ?
C00J C00V H00G 109.5 . . ?
C00J C00V H00I 109.5 . . ?
C00J C00V H00J 109.5 . . ?
H00G C00V H00I 109.5 . . ?
H00G C00V H00J 109.5 . . ?
H00I C00V H00J 109.5 . . ?
C00N C00W H00W 120.2 . . ?
C00N C00W C013 119.6(14) . . ?
C013 C00W H00W 120.2 . . ?
C00I C00X H00K 120.0 . . ?
C00I C00X H00M 120.0 . . ?
H00K C00X H00M 120.0 . . ?
C00P C00Y H00Y 120.5 . . ?
C00P C00Y C00Z 119.0(14) . . ?
C00Z C00Y H00Y 120.5 . . ?
C00T C00Z C00Y 120.6(13) . . ?
C00T C00Z H00Z 119.7 . . ?
C00Y C00Z H00Z 119.7 . . ?
C00J C010 H01A 109.5 . . ?
C00J C010 H01B 109.5 . . ?
C00J C010 H01C 109.5 . . ?
H01A C010 H01B 109.5 . . ?
H01A C010 H01C 109.5 . . ?
H01B C010 H01C 109.5 . . ?
C00J C011 H01D 109.5 . . ?
C00J C011 H01E 109.5 . . ?
C00J C011 H01F 109.5 . . ?
H01D C011 H01E 109.5 . . ?
H01D C011 H01F 109.5 . . ?
H01E C011 H01F 109.5 . . ?
O005 C012 H01G 109.5 . . ?
O005 C012 H01H 109.5 . . ?
O005 C012 H01I 109.5 . . ?
H01G C012 H01H 109.5 . . ?
H01G C012 H01I 109.5 . . ?
H01H C012 H01I 109.5 . . ?
C00W C013 H013 119.1 . . ?
C014 C013 C00W 121.8(16) . . ?
C014 C013 H013 119.1 . . ?
C00U C014 H014 121.2 . . ?
C013 C014 C00U 117.7(13) . . ?
C013 C014 H014 121.2 . . ?

loop_
_geom_bond_atom_site_label_1
_geom_bond_atom_site_label_2
_geom_bond_distance
_geom_bond_site_symmetry_2
_geom_bond_publ_flag
O001 C007 1.287(15) . ?
O001 C00J 1.480(13) . ?
O002 C00M 1.162(14) . ?
O003 C00K 1.219(12) . ?
N004 C007 1.430(12) . ?
N004 C009 1.392(15) . ?
N004 C00M 1.463(14) . ?
O005 C00G 1.363(13) . ?
O005 C012 1.406(16) . ?
O006 C007 1.195(14) . ?
O008 C00R 1.220(16) . ?
C009 C00D 1.337(16) . ?
C009 C00E 1.393(13) . ?
C00A C00B 1.542(15) . ?
C00A C00E 1.457(18) . ?
C00A C00H 1.581(14) . ?
C00A C00M 1.547(14) . ?
C00B H00B 0.9800 . ?
C00B C00K 1.525(15) . ?
C00B C00O 1.572(16) . ?
C00C H00C 0.9300 . ?
C00C C00E 1.375(18) . ?
C00C C00F 1.380(18) . ?
C00D H00D 0.9300 . ?
C00D C00G 1.417(14) . ?
C00F H00F 0.9300 . ?
C00F C00G 1.382(15) . ?
C00H H00H 0.9800 . ?
C00H C00I 1.517(17) . ?
C00H C00N 1.528(16) . ?
C00I C00R 1.48(2) . ?
C00I C00X 1.304(16) . ?
C00J C00V 1.515(18) . ?
C00J C010 1.480(17) . ?
C00J C011 1.500(18) . ?
C00K C00Q 1.512(15) . ?
C00L H00L 0.9300 . ?
C00L C00N 1.395(15) . ?
C00L C00U 1.39(2) . ?
C00N C00W 1.384(19) . ?
C00O H00A 0.9700 . ?
C00O H00E 0.9700 . ?
C00O C00R 1.528(18) . ?
C00P H00P 0.9300 . ?
C00P C00Q 1.427(16) . ?
C00P C00Y 1.368(18) . ?
C00Q C00S 1.327(16) . ?
C00S H00S 0.9300 . ?
C00S C00T 1.382(18) . ?
C00T H00T 0.9300 . ?
C00T C00Z 1.36(2) . ?
C00U H00U 0.9300 . ?
C00U C014 1.40(2) . ?
C00V H00G 0.9600 . ?
C00V H00I 0.9600 . ?
C00V H00J 0.9600 . ?
C00W H00W 0.9300 . ?
C00W C013 1.40(2) . ?
C00X H00K 0.9300 . ?
C00X H00M 0.9300 . ?
C00Y H00Y 0.9300 . ?
C00Y C00Z 1.38(2) . ?
C00Z H00Z 0.9300 . ?
C010 H01A 0.9600 . ?
C010 H01B 0.9600 . ?
C010 H01C 0.9600 . ?
C011 H01D 0.9600 . ?
C011 H01E 0.9600 . ?
C011 H01F 0.9600 . ?
C012 H01G 0.9600 . ?
C012 H01H 0.9600 . ?
C012 H01I 0.9600 . ?
C013 H013 0.9300 . ?
C013 C014 1.35(2) . ?
C014 H014 0.9300 . ?
